data_7003303
loop_
_publ_author_name
'Marinescu, Gabriela'
'Ferlay, Sylvie'
'Kyritsakas, Nathalie'
'Hosseini, Mir Wais'

_publ_section_title
;
 Molecular tectonics: design and generation of charge-assisted,
 H-bonded, hybrid molecular networks based on amidinium cations and
 thio- or isothio-cyanatometallates
;
_journal_issue 5
_journal_name_full 'Dalton Transactions'
_journal_page_first 615
_journal_page_last 619
_journal_paper_doi 10.1039/b715358a
_journal_year 2008
_chemical_formula_moiety 'C14 H20 N4, C4 N4 Pd S4'
_chemical_formula_sum 'C18 H20 N8 Pd S4'
_chemical_formula_weight 583.06
_chemical_name_systematic
;
?
;
_space_group_IT_number 2
_symmetry_cell_setting triclinic
_symmetry_space_group_name_Hall '-P 1'
_symmetry_space_group_name_H-M 'P -1'
_atom_sites_solution_hydrogens geom
_atom_sites_solution_primary direct
_atom_sites_solution_secondary difmap
_audit_creation_method SHELXL-97
_cell_angle_alpha 94.640(2)
_cell_angle_beta 96.935(2)
_cell_angle_gamma 91.823(2)
_cell_formula_units_Z 2
_cell_length_a 7.1632(4)
_cell_length_b 12.3179(7)
_cell_length_c 13.0249(6)
_cell_measurement_temperature 173(2)
_cell_volume 1136.11(10)
_computing_cell_refinement 'Bruker XSCANS'
_computing_data_collection 'Bruker XSCANS'
_computing_data_reduction 'Bruker SHELXTL'
_computing_molecular_graphics 'Bruker SHELXTL'
_computing_publication_material 'Bruker SHELXTL'
_computing_structure_refinement 'SHELXL-97 (Sheldrick, 1997)'
_computing_structure_solution 'SHELXS-97 (Sheldrick, 1990)'
_diffrn_ambient_temperature 173(2)
_diffrn_measured_fraction_theta_full 0.990
_diffrn_measured_fraction_theta_max 0.990
_diffrn_measurement_device_type 'CCD area detector'
_diffrn_measurement_method 'phi and omega scans'
_diffrn_radiation_monochromator graphite
_diffrn_radiation_source 'fine-focus sealed tube'
_diffrn_radiation_type MoK\a
_diffrn_radiation_wavelength 0.71073
_diffrn_reflns_av_R_equivalents 0.0287
_diffrn_reflns_av_sigmaI/netI 0.0303
_diffrn_reflns_limit_h_max 10
_diffrn_reflns_limit_h_min -10
_diffrn_reflns_limit_k_max 17
_diffrn_reflns_limit_k_min -17
_diffrn_reflns_limit_l_max 18
_diffrn_reflns_limit_l_min -16
_diffrn_reflns_number 29893
_diffrn_reflns_theta_full 30.22
_diffrn_reflns_theta_max 30.22
_diffrn_reflns_theta_min 1.66
_exptl_absorpt_coefficient_mu 1.208
_exptl_absorpt_correction_T_max 0.9420
_exptl_absorpt_correction_T_min 0.9095
_exptl_absorpt_correction_type multi-scan
_exptl_absorpt_process_details sadabs
_exptl_crystal_colour orange
_exptl_crystal_density_diffrn 1.704
_exptl_crystal_density_meas ?
_exptl_crystal_density_method 'not measured'
_exptl_crystal_description prism
_exptl_crystal_F_000 588
_exptl_crystal_size_max 0.08
_exptl_crystal_size_mid 0.05
_exptl_crystal_size_min 0.05
_refine_diff_density_max 1.329
_refine_diff_density_min -0.906
_refine_diff_density_rms 0.086
_refine_ls_extinction_method none
_refine_ls_goodness_of_fit_ref 1.082
_refine_ls_hydrogen_treatment constr
_refine_ls_matrix_type full
_refine_ls_number_parameters 283
_refine_ls_number_reflns 6697
_refine_ls_number_restraints 0
_refine_ls_restrained_S_all 1.082
_refine_ls_R_factor_all 0.0377
_refine_ls_R_factor_gt 0.0282
_refine_ls_shift/su_max 0.001
_refine_ls_shift/su_mean 0.000
_refine_ls_structure_factor_coef Fsqd
_refine_ls_weighting_details 'calc w=1/[\s^2^(Fo^2^)+(0.0420P)^2^+0.2619P] where P=(Fo^2^+2Fc^2^)/3'
_refine_ls_weighting_scheme calc
_refine_ls_wR_factor_gt 0.0754
_refine_ls_wR_factor_ref 0.0777
_reflns_number_gt 5343
_reflns_number_total 6697
_reflns_threshold_expression >2sigma(I)
_cod_data_source_file b715358a.txt
_cod_data_source_block e659a
_cod_depositor_comments
;
The following automatic conversions were performed:
'_symmetry_cell_setting' value 'Triclinic' changed to 'triclinic'
according to '/home/saulius/struct/CIF-dictionaries/cif_core.dic'
dictionary named 'cif_core.dic' version 2.4.1 from 2010-06-29.

Automatic conversion script
Id: cif_fix_enum 1527 2010-12-29 10:47:43Z saulius 

The following automatic conversions were performed:

'_exptl_crystal_density_meas' value 'none' was changed to '?' - the
value is perceived as not measured.

Automatic conversion script
Id: cif_fix_values 3008 2015-01-20 13:52:24Z robertas 
;
_cod_original_sg_symbol_H-M P-1
_cod_database_code 7003303

loop_
_symmetry_equiv_pos_as_xyz
'x, y, z'
'-x, -y, -z'

loop_
_atom_site_label
_atom_site_type_symbol
_atom_site_fract_x
_atom_site_fract_y
_atom_site_fract_z
_atom_site_U_iso_or_equiv
_atom_site_adp_type
_atom_site_occupancy
_atom_site_symmetry_multiplicity
_atom_site_calc_flag
_atom_site_refinement_flags
_atom_site_disorder_assembly
_atom_site_disorder_group
C1 C 0.2249(3) 0.11171(15) 0.10735(15) 0.0182(4) Uani 1 1 d . . .
N1 N 0.2513(2) 0.21680(13) 0.13718(13) 0.0212(3) Uani 1 1 d . . .
H1 H 0.3578 0.2500 0.1279 0.025 Uiso 1 1 calc R . .
C2 C 0.1100(3) 0.27997(16) 0.18500(17) 0.0249(4) Uani 1 1 d . . .
H2A H 0.0277 0.3136 0.1308 0.030 Uiso 1 1 calc R . .
H2B H 0.1731 0.3391 0.2343 0.030 Uiso 1 1 calc R . .
C3 C -0.0068(3) 0.20661(17) 0.24156(17) 0.0267(4) Uani 1 1 d . . .
H3A H -0.1138 0.2469 0.2645 0.032 Uiso 1 1 calc R . .
H3B H 0.0709 0.1847 0.3040 0.032 Uiso 1 1 calc R . .
C4 C -0.0809(3) 0.10565(17) 0.17248(18) 0.0264(5) Uani 1 1 d . . .
H4A H -0.1338 0.0519 0.2148 0.032 Uiso 1 1 calc R . .
H4B H -0.1828 0.1253 0.1198 0.032 Uiso 1 1 calc R . .
N2 N 0.0710(2) 0.05736(13) 0.12070(13) 0.0193(3) Uani 1 1 d . . .
H2 H 0.0581 -0.0119 0.0973 0.023 Uiso 1 1 calc R . .
C5 C 0.3700(3) 0.05473(16) 0.05385(15) 0.0188(4) Uani 1 1 d . . .
C6 C 0.4548(3) 0.10558(16) -0.02141(16) 0.0212(4) Uani 1 1 d . . .
H6 H 0.4238 0.1777 -0.0359 0.025 Uiso 1 1 calc R . .
C7 C 0.5847(3) 0.05115(16) -0.07540(16) 0.0210(4) Uani 1 1 d . . .
H7 H 0.6424 0.0858 -0.1268 0.025 Uiso 1 1 calc R . .
C8 C 0.6736(3) 0.58763(15) 0.38925(15) 0.0181(4) Uani 1 1 d . . .
N3 N 0.5184(2) 0.52548(13) 0.36752(13) 0.0207(3) Uani 1 1 d . . .
H3 H 0.5179 0.4594 0.3887 0.025 Uiso 1 1 calc R . .
C9 C 0.3468(3) 0.56166(17) 0.30958(17) 0.0242(4) Uani 1 1 d . . .
H9A H 0.2350 0.5279 0.3342 0.029 Uiso 1 1 calc R . .
H9B H 0.3444 0.5384 0.2348 0.029 Uiso 1 1 calc R . .
C10 C 0.3407(3) 0.68495(16) 0.32483(17) 0.0252(4) Uani 1 1 d . . .
H10A H 0.2354 0.7103 0.2775 0.030 Uiso 1 1 calc R . .
H10B H 0.3194 0.7073 0.3971 0.030 Uiso 1 1 calc R . .
C11 C 0.5248(3) 0.73616(17) 0.30256(18) 0.0257(4) Uani 1 1 d . . .
H11A H 0.5350 0.7251 0.2273 0.031 Uiso 1 1 calc R . .
H11B H 0.5284 0.8156 0.3224 0.031 Uiso 1 1 calc R . .
N4 N 0.6825(2) 0.68709(13) 0.36093(13) 0.0212(3) Uani 1 1 d . . .
H4 H 0.7885 0.7261 0.3779 0.025 Uiso 1 1 calc R . .
C12 C 0.8421(3) 0.54305(15) 0.44669(15) 0.0182(4) Uani 1 1 d . . .
C13 C 0.8805(3) 0.43324(16) 0.42838(16) 0.0210(4) Uani 1 1 d . . .
H13 H 0.7987 0.3876 0.3790 0.025 Uiso 1 1 calc R . .
C14 C 1.0364(3) 0.38994(16) 0.48133(16) 0.0214(4) Uani 1 1 d . . .
H14 H 1.0606 0.3150 0.4687 0.026 Uiso 1 1 calc R . .
Pd1 Pd 0.5000 1.0000 0.5000 0.01732(6) Uani 1 2 d S . .
S1 S 0.33940(8) 0.89076(5) 0.60136(5) 0.02993(13) Uani 1 1 d . . .
C15 C 0.4740(3) 0.78224(17) 0.60338(16) 0.0233(4) Uani 1 1 d . . .
N5 N 0.5585(3) 0.70414(15) 0.60473(16) 0.0322(4) Uani 1 1 d . . .
S2 S 0.26554(8) 0.98802(5) 0.35951(4) 0.02878(12) Uani 1 1 d . . .
C16 C 0.0816(3) 0.91444(18) 0.38800(19) 0.0316(5) Uani 1 1 d . . .
N6 N -0.0489(3) 0.86370(18) 0.4014(2) 0.0459(6) Uani 1 1 d . . .
Pd2 Pd 0.0000 0.5000 0.0000 0.01749(6) Uani 1 2 d S . .
S3 S 0.27563(9) 0.60954(5) 0.03387(5) 0.03664(15) Uani 1 1 d . . .
C17 C 0.3543(3) 0.61987(18) -0.0803(2) 0.0312(5) Uani 1 1 d . . .
N7 N 0.4124(3) 0.6328(2) -0.15786(18) 0.0459(6) Uani 1 1 d . . .
S4 S -0.13665(10) 0.60755(5) 0.12415(6) 0.04275(17) Uani 1 1 d . . .
C18 C -0.0580(3) 0.73595(18) 0.11454(18) 0.0300(5) Uani 1 1 d . . .
N8 N -0.0125(3) 0.82521(15) 0.11000(17) 0.0348(5) Uani 1 1 d . . .

loop_
_atom_site_aniso_label
_atom_site_aniso_U_11
_atom_site_aniso_U_22
_atom_site_aniso_U_33
_atom_site_aniso_U_23
_atom_site_aniso_U_13
_atom_site_aniso_U_12
C1 0.0176(9) 0.0201(9) 0.0167(9) -0.0002(7) 0.0019(7) 0.0011(7)
N1 0.0194(8) 0.0187(8) 0.0257(9) -0.0015(7) 0.0066(7) -0.0021(6)
C2 0.0268(10) 0.0190(9) 0.0293(11) -0.0018(8) 0.0072(9) 0.0035(8)
C3 0.0301(11) 0.0238(10) 0.0267(11) -0.0034(8) 0.0085(9) 0.0036(8)
C4 0.0202(10) 0.0272(11) 0.0318(12) -0.0070(9) 0.0098(8) -0.0007(8)
N2 0.0182(8) 0.0172(8) 0.0225(8) -0.0047(6) 0.0070(6) -0.0010(6)
C5 0.0168(9) 0.0201(9) 0.0194(9) -0.0010(7) 0.0033(7) 0.0007(7)
C6 0.0207(9) 0.0193(9) 0.0240(10) 0.0026(8) 0.0040(8) 0.0015(7)
C7 0.0199(9) 0.0233(10) 0.0207(10) 0.0049(8) 0.0048(7) 0.0005(8)
C8 0.0180(9) 0.0179(9) 0.0178(9) -0.0015(7) 0.0026(7) 0.0008(7)
N3 0.0199(8) 0.0160(8) 0.0252(9) 0.0042(7) -0.0027(7) -0.0004(6)
C9 0.0203(9) 0.0236(10) 0.0271(11) 0.0039(8) -0.0035(8) -0.0025(8)
C10 0.0216(10) 0.0222(10) 0.0304(12) 0.0011(8) -0.0025(8) 0.0037(8)
C11 0.0261(10) 0.0202(10) 0.0304(11) 0.0062(8) -0.0019(9) 0.0029(8)
N4 0.0196(8) 0.0176(8) 0.0259(9) 0.0031(7) 0.0004(7) -0.0011(6)
C12 0.0182(9) 0.0178(9) 0.0190(9) 0.0010(7) 0.0033(7) 0.0014(7)
C13 0.0198(9) 0.0180(9) 0.0236(10) -0.0028(8) -0.0004(8) -0.0001(7)
C14 0.0211(9) 0.0160(9) 0.0262(11) -0.0015(8) 0.0009(8) 0.0016(7)
Pd1 0.01781(10) 0.01452(10) 0.02083(11) 0.00455(8) 0.00542(8) 0.00012(7)
S1 0.0272(3) 0.0290(3) 0.0383(3) 0.0150(2) 0.0150(2) 0.0021(2)
C15 0.0258(10) 0.0219(10) 0.0220(10) 0.0041(8) 0.0030(8) -0.0093(8)
N5 0.0378(11) 0.0231(9) 0.0360(11) 0.0068(8) 0.0045(9) -0.0030(8)
S2 0.0269(3) 0.0284(3) 0.0303(3) 0.0090(2) -0.0026(2) -0.0032(2)
C16 0.0296(12) 0.0214(10) 0.0418(14) 0.0012(9) -0.0023(10) 0.0001(9)
N6 0.0308(11) 0.0390(12) 0.0649(16) 0.0048(11) -0.0021(10) -0.0117(9)
Pd2 0.01882(10) 0.01533(10) 0.01879(11) 0.00194(8) 0.00471(8) -0.00218(7)
S3 0.0327(3) 0.0459(4) 0.0295(3) -0.0041(3) 0.0066(2) -0.0181(3)
C17 0.0268(11) 0.0264(11) 0.0401(14) 0.0009(10) 0.0062(10) -0.0072(9)
N7 0.0436(13) 0.0530(14) 0.0424(13) 0.0013(11) 0.0183(10) -0.0180(11)
S4 0.0492(4) 0.0290(3) 0.0534(4) -0.0100(3) 0.0317(3) -0.0084(3)
C18 0.0307(11) 0.0265(11) 0.0313(12) -0.0038(9) 0.0010(9) 0.0030(9)
N8 0.0379(11) 0.0233(10) 0.0420(12) 0.0001(9) 0.0012(9) 0.0015(8)

loop_
_atom_type_symbol
_atom_type_description
_atom_type_scat_dispersion_real
_atom_type_scat_dispersion_imag
_atom_type_scat_source
C C 0.0033 0.0016 'International Tables Vol C Tables 4.2.6.8 and 6.1.1.4'
H H 0.0000 0.0000 'International Tables Vol C Tables 4.2.6.8 and 6.1.1.4'
N N 0.0061 0.0033 'International Tables Vol C Tables 4.2.6.8 and 6.1.1.4'
S S 0.1246 0.1234 'International Tables Vol C Tables 4.2.6.8 and 6.1.1.4'
Pd Pd -0.9988 1.0072 'International Tables Vol C Tables 4.2.6.8 and 6.1.1.4'

loop_
_geom_angle_atom_site_label_1
_geom_angle_atom_site_label_2
_geom_angle_atom_site_label_3
_geom_angle
_geom_angle_site_symmetry_1
_geom_angle_site_symmetry_3
_geom_angle_publ_flag
N2 C1 N1 121.66(17) . . ?
N2 C1 C5 119.04(16) . . ?
N1 C1 C5 119.27(17) . . ?
C1 N1 C2 122.46(17) . . ?
C1 N1 H1 118.8 . . ?
C2 N1 H1 118.8 . . ?
N1 C2 C3 109.78(17) . . ?
N1 C2 H2A 109.7 . . ?
C3 C2 H2A 109.7 . . ?
N1 C2 H2B 109.7 . . ?
C3 C2 H2B 109.7 . . ?
H2A C2 H2B 108.2 . . ?
C2 C3 C4 111.09(18) . . ?
C2 C3 H3A 109.4 . . ?
C4 C3 H3A 109.4 . . ?
C2 C3 H3B 109.4 . . ?
C4 C3 H3B 109.4 . . ?
H3A C3 H3B 108.0 . . ?
N2 C4 C3 110.16(17) . . ?
N2 C4 H4A 109.6 . . ?
C3 C4 H4A 109.6 . . ?
N2 C4 H4B 109.6 . . ?
C3 C4 H4B 109.6 . . ?
H4A C4 H4B 108.1 . . ?
C1 N2 C4 123.46(16) . . ?
C1 N2 H2 118.3 . . ?
C4 N2 H2 118.3 . . ?
C6 C5 C7 120.11(17) . 2_655 ?
C6 C5 C1 119.62(17) . . ?
C7 C5 C1 120.20(18) 2_655 . ?
C7 C6 C5 120.17(18) . . ?
C7 C6 H6 119.9 . . ?
C5 C6 H6 119.9 . . ?
C6 C7 C5 119.72(18) . 2_655 ?
C6 C7 H7 120.1 . . ?
C5 C7 H7 120.1 2_655 . ?
N4 C8 N3 121.52(18) . . ?
N4 C8 C12 119.54(17) . . ?
N3 C8 C12 118.94(17) . . ?
C8 N3 C9 122.78(17) . . ?
C8 N3 H3 118.6 . . ?
C9 N3 H3 118.6 . . ?
N3 C9 C10 109.77(16) . . ?
N3 C9 H9A 109.7 . . ?
C10 C9 H9A 109.7 . . ?
N3 C9 H9B 109.7 . . ?
C10 C9 H9B 109.7 . . ?
H9A C9 H9B 108.2 . . ?
C11 C10 C9 109.63(17) . . ?
C11 C10 H10A 109.7 . . ?
C9 C10 H10A 109.7 . . ?
C11 C10 H10B 109.7 . . ?
C9 C10 H10B 109.7 . . ?
H10A C10 H10B 108.2 . . ?
N4 C11 C10 110.03(17) . . ?
N4 C11 H11A 109.7 . . ?
C10 C11 H11A 109.7 . . ?
N4 C11 H11B 109.7 . . ?
C10 C11 H11B 109.7 . . ?
H11A C11 H11B 108.2 . . ?
C8 N4 C11 122.97(17) . . ?
C8 N4 H4 118.5 . . ?
C11 N4 H4 118.5 . . ?
C14 C12 C13 119.43(18) 2_766 . ?
C14 C12 C8 120.66(17) 2_766 . ?
C13 C12 C8 119.90(17) . . ?
C14 C13 C12 120.84(18) . . ?
C14 C13 H13 119.6 . . ?
C12 C13 H13 119.6 . . ?
C13 C14 C12 119.73(17) . 2_766 ?
C13 C14 H14 120.1 . . ?
C12 C14 H14 120.1 2_766 . ?
S2 Pd1 S2 179.999(1) 2_676 . ?
S2 Pd1 S1 84.36(2) 2_676 . ?
S2 Pd1 S1 95.65(2) . . ?
S2 Pd1 S1 95.64(2) 2_676 2_676 ?
S2 Pd1 S1 84.36(2) . 2_676 ?
S1 Pd1 S1 180.0 . 2_676 ?
C15 S1 Pd1 100.52(7) . . ?
N5 C15 S1 176.47(19) . . ?
C16 S2 Pd1 109.07(9) . . ?
N6 C16 S2 175.9(2) . . ?
S3 Pd2 S3 180.0 . 2_565 ?
S3 Pd2 S4 90.32(2) . . ?
S3 Pd2 S4 89.68(2) 2_565 . ?
S3 Pd2 S4 89.68(2) . 2_565 ?
S3 Pd2 S4 90.32(2) 2_565 2_565 ?
S4 Pd2 S4 180.00(3) . 2_565 ?
C17 S3 Pd2 106.13(8) . . ?
N7 C17 S3 176.3(2) . . ?
C18 S4 Pd2 105.49(8) . . ?
N8 C18 S4 176.5(2) . . ?

loop_
_geom_bond_atom_site_label_1
_geom_bond_atom_site_label_2
_geom_bond_distance
_geom_bond_site_symmetry_2
_geom_bond_publ_flag
C1 N2 1.308(2) . ?
C1 N1 1.322(2) . ?
C1 C5 1.484(3) . ?
N1 C2 1.463(2) . ?
N1 H1 0.8800 . ?
C2 C3 1.506(3) . ?
C2 H2A 0.9900 . ?
C2 H2B 0.9900 . ?
C3 C4 1.516(3) . ?
C3 H3A 0.9900 . ?
C3 H3B 0.9900 . ?
C4 N2 1.465(2) . ?
C4 H4A 0.9900 . ?
C4 H4B 0.9900 . ?
N2 H2 0.8800 . ?
C5 C6 1.393(3) . ?
C5 C7 1.396(3) 2_655 ?
C6 C7 1.389(3) . ?
C6 H6 0.9500 . ?
C7 C5 1.396(3) 2_655 ?
C7 H7 0.9500 . ?
C8 N4 1.309(3) . ?
C8 N3 1.318(2) . ?
C8 C12 1.486(3) . ?
N3 C9 1.464(2) . ?
N3 H3 0.8800 . ?
C9 C10 1.518(3) . ?
C9 H9A 0.9900 . ?
C9 H9B 0.9900 . ?
C10 C11 1.513(3) . ?
C10 H10A 0.9900 . ?
C10 H10B 0.9900 . ?
C11 N4 1.460(3) . ?
C11 H11A 0.9900 . ?
C11 H11B 0.9900 . ?
N4 H4 0.8800 . ?
C12 C14 1.396(3) 2_766 ?
C12 C13 1.396(3) . ?
C13 C14 1.385(3) . ?
C13 H13 0.9500 . ?
C14 C12 1.396(3) 2_766 ?
C14 H14 0.9500 . ?
Pd1 S2 2.3215(6) 2_676 ?
Pd1 S2 2.3215(6) . ?
Pd1 S1 2.3308(5) . ?
Pd1 S1 2.3308(5) 2_676 ?
S1 C15 1.673(2) . ?
C15 N5 1.153(3) . ?
S2 C16 1.671(3) . ?
C16 N6 1.147(3) . ?
Pd2 S3 2.3318(6) . ?
Pd2 S3 2.3318(6) 2_565 ?
Pd2 S4 2.3337(6) . ?
Pd2 S4 2.3337(6) 2_565 ?
S3 C17 1.665(3) . ?
C17 N7 1.159(3) . ?
S4 C18 1.682(2) . ?
C18 N8 1.145(3) . ?
